data_1573953
loop_
_publ_author_name
'Chu, Lizhi'
'Ma, Chenglin'
'Zhang, Li'
'Zhou, Yannan'
'Song, Jingru'
'Sun, Qikun'
'Zhang, Shi-Tong'
'Yang, Wenjun'
'Xue, Shanfeng'

_publ_section_title
;
 Multifunctional oxadiazole-based ultraviolet-emitting materials used as
 hosts for multicolor phosphorescence.
;
_journal_issue 12
_journal_name_full 'Chemical science'
_journal_page_first 5252
_journal_page_last 5259
_journal_paper_doi 10.1039/d5sc00374a
_journal_volume 16
_journal_year 2025
_chemical_formula_moiety 'C41 H26 N4 O'
_chemical_formula_sum 'C41 H26 N4 O'
_chemical_formula_weight 590.66
_space_group_crystal_system triclinic
_space_group_IT_number 2
_space_group_name_Hall '-P 1'
_space_group_name_H-M_alt 'P -1'
_atom_sites_solution_hydrogens geom
_atom_sites_solution_primary dual
_audit_creation_date 2024-01-12
_audit_creation_method
;
Olex2 1.2
(compiled 2018.05.29 svn.r3508 for OlexSys, GUI svn.r5506)
;
_audit_update_record
;
2024-12-16 deposited with the CCDC.	2025-02-18 downloaded from the CCDC.
;
_cell_angle_alpha 93.047(2)
_cell_angle_beta 92.234(2)
_cell_angle_gamma 102.161(2)
_cell_formula_units_Z 2
_cell_length_a 10.3270(13)
_cell_length_b 11.0712(14)
_cell_length_c 13.0992(17)
_cell_measurement_reflns_used 3814
_cell_measurement_temperature 100(2)
_cell_measurement_theta_max 27.50
_cell_measurement_theta_min 2.37
_cell_volume 1460.1(3)
_computing_cell_refinement 'Bruker SMART'
_computing_data_collection 'Bruker SMART'
_computing_data_reduction 'Bruker SAINT'
_computing_molecular_graphics 'Olex2 (Dolomanov et al., 2009)'
_computing_publication_material 'Olex2 (Dolomanov et al., 2009)'
_computing_structure_refinement 'olex2.refine (Bourhis et al., 2015)'
_computing_structure_solution 'ShelXT (Sheldrick, 2015)'
_diffrn_ambient_temperature 100.15
_diffrn_measured_fraction_theta_full 0.991
_diffrn_measured_fraction_theta_max 0.991
_diffrn_measurement_device_type 'CCD area detector'
_diffrn_measurement_method 'phi and omega scans'
_diffrn_radiation_monochromator graphite
_diffrn_radiation_type MoK\a
_diffrn_radiation_wavelength 0.71073
_diffrn_reflns_av_R_equivalents 0.0197
_diffrn_reflns_av_unetI/netI 0.0339
_diffrn_reflns_Laue_measured_fraction_full 0.991
_diffrn_reflns_Laue_measured_fraction_max 0.991
_diffrn_reflns_limit_h_max 12
_diffrn_reflns_limit_h_min -12
_diffrn_reflns_limit_k_max 10
_diffrn_reflns_limit_k_min -13
_diffrn_reflns_limit_l_max 15
_diffrn_reflns_limit_l_min -15
_diffrn_reflns_number 7465
_diffrn_reflns_point_group_measured_fraction_full 0.991
_diffrn_reflns_point_group_measured_fraction_max 0.991
_diffrn_reflns_theta_full 24.996
_diffrn_reflns_theta_max 24.996
_diffrn_reflns_theta_min 3.317
_exptl_absorpt_coefficient_mu 0.082
_exptl_absorpt_correction_type none
_exptl_crystal_colour COLORLESS
_exptl_crystal_density_diffrn 1.344
_exptl_crystal_description BLOCK
_exptl_crystal_F_000 616
_exptl_crystal_size_max 0.260
_exptl_crystal_size_mid 0.250
_exptl_crystal_size_min 0.240
_refine_diff_density_max 0.171
_refine_diff_density_min -0.187
_refine_diff_density_rms 0.033
_refine_ls_extinction_coef 0.0188(17)
_refine_ls_extinction_expression Fc^*^=kFc[1+0.001xFc^2^\l^3^/sin(2\q)]^-1/4^
_refine_ls_extinction_method 'SHELXL-2014/7 (Sheldrick 2014'
_refine_ls_goodness_of_fit_ref 0.955
_refine_ls_hydrogen_treatment constr
_refine_ls_matrix_type full
_refine_ls_number_parameters 416
_refine_ls_number_reflns 5101
_refine_ls_number_restraints 0
_refine_ls_restrained_S_all 0.955
_refine_ls_R_factor_all 0.0471
_refine_ls_R_factor_gt 0.0355
_refine_ls_shift/su_max 0.000
_refine_ls_shift/su_mean 0.000
_refine_ls_structure_factor_coef Fsqd
_refine_ls_weighting_details 'w=1/[\s^2^(Fo^2^)+(0.0532P)^2^+0.3209P] where P=(Fo^2^+2Fc^2^)/3'
_refine_ls_weighting_scheme calc
_refine_ls_wR_factor_gt 0.0903
_refine_ls_wR_factor_ref 0.0960
_reflns_Friedel_coverage 0.000
_reflns_number_gt 4131
_reflns_number_total 5101
_reflns_threshold_expression 'I > 2\s(I)'
_cod_data_source_file d5sc00374a2.cif
_cod_data_source_block 1
_cod_depositor_comments 'Adding full bibliography for 1573953--1573955.cif.'
_cod_database_code 1573953
_shelx_shelxl_version_number 2014/7
_shelx_space_group_comment
;
The symmetry employed for this shelxl refinement is uniquely defined 
by the following loop, which should always be used as a source of 
symmetry information in preference to the above space-group names. 
They are only intended as comments. 
;
_shelx_estimated_absorpt_t_max 0.981
_shelx_estimated_absorpt_t_min 0.979
_olex2_refinement_description
;
1. Fixed Uiso
 At 1.2 times of:
  All C(H) groups
2.a Aromatic/amide H refined with riding coordinates:
 C10(H10), C11(H11), C12(H12), C13(H13), C5(H5), C4(H4), C3(H3), C2(H2),
 C1(H1), C16(H16), C17(H17), C18(H18), C19(H19), C23(H23), C24(H24), C25(H25),
 C26(H26), C27(H27), C30(H30), C31(H31), C32(H32), C33(H33), C39(H39), C38(H38),
  C37(H37), C36(H36)
;
_olex2_submission_special_instructions 'No special instructions were received'

loop_
_space_group_symop_operation_xyz
'x, y, z'
'-x, -y, -z'

loop_
_atom_site_label
_atom_site_type_symbol
_atom_site_fract_x
_atom_site_fract_y
_atom_site_fract_z
_atom_site_U_iso_or_equiv
_atom_site_adp_type
_atom_site_occupancy
_atom_site_site_symmetry_order
_atom_site_calc_flag
_atom_site_refinement_flags_posn
_atom_site_refinement_flags_adp
_atom_site_refinement_flags_occupancy
_atom_site_disorder_assembly
_atom_site_disorder_group
O1 O 0.61284(9) 0.87847(9) 0.88212(7) 0.0280(2) Uani 1 1 d . . . . .
N3 N 0.68249(11) 0.65544(10) 0.59031(8) 0.0231(3) Uani 1 1 d . . . . .
N4 N 0.67901(11) 0.75693(10) 0.44714(8) 0.0260(3) Uani 1 1 d . . . . .
N1 N 0.67317(13) 0.85756(12) 1.04246(9) 0.0369(3) Uani 1 1 d . . . . .
N2 N 0.78750(13) 0.89858(12) 0.98875(9) 0.0362(3) Uani 1 1 d . . . . .
C40 C 0.78317(13) 0.61660(12) 0.33490(10) 0.0243(3) Uani 1 1 d . . . . .
C29 C 0.78854(13) 0.47811(12) 0.51818(10) 0.0239(3) Uani 1 1 d . . . . .
C14 C 0.78773(13) 0.94600(12) 0.70734(10) 0.0237(3) Uani 1 1 d . . . . .
C9 C 0.83263(13) 0.94568(12) 0.81015(10) 0.0258(3) Uani 1 1 d . . . . .
C35 C 0.83623(13) 0.50852(12) 0.33285(10) 0.0255(3) Uani 1 1 d . . . . .
C00B C 0.73396(13) 0.65477(12) 0.42932(10) 0.0231(3) Uani 1 1 d . . . . .
C20 C 0.58244(13) 0.84522(12) 0.59576(10) 0.0237(3) Uani 1 1 d . . . . .
C21 C 0.64933(13) 0.75475(12) 0.54392(10) 0.0232(3) Uani 1 1 d . . . . .
C34 C 0.84093(13) 0.44045(12) 0.42558(10) 0.0245(3) Uani 1 1 d . . . . .
C22 C 0.66246(13) 0.62914(12) 0.69551(10) 0.0230(3) Uani 1 1 d . . . . .
C15 C 0.64556(13) 0.93313(12) 0.67261(9) 0.0233(3) Uani 1 1 d . . . . .
C28 C 0.73698(13) 0.58969(12) 0.51580(10) 0.0224(3) Uani 1 1 d . . . . .
C8 C 0.74726(14) 0.90987(12) 0.89524(10) 0.0267(3) Uani 1 1 d . . . . .
C39 C 0.78048(14) 0.68329(13) 0.24699(10) 0.0292(3) Uani 1 1 d . . . . .
H39 H 0.7444 0.7555 0.2494 0.035 Uiso 1 1 calc R U . . .
C16 C 0.57678(14) 1.01984(13) 0.71080(10) 0.0288(3) Uani 1 1 d . . . . .
H16 H 0.6190 1.0804 0.7624 0.035 Uiso 1 1 calc R U . . .
C7 C 0.57397(15) 0.84640(13) 0.97696(10) 0.0293(3) Uani 1 1 d . . . . .
C10 C 0.96868(14) 0.97424(13) 0.83582(11) 0.0329(3) Uani 1 1 d . . . . .
H10 H 0.9985 0.9757 0.9055 0.039 Uiso 1 1 calc R U . . .
C19 C 0.45273(14) 0.84550(13) 0.56173(11) 0.0313(3) Uani 1 1 d . . . . .
H19 H 0.4093 0.7852 0.5103 0.038 Uiso 1 1 calc R U . . .
C27 C 0.77094(14) 0.64457(13) 0.76360(10) 0.0280(3) Uani 1 1 d . . . . .
H27 H 0.8579 0.6741 0.7416 0.034 Uiso 1 1 calc R U . . .
C30 C 0.79169(15) 0.40783(13) 0.60419(11) 0.0299(3) Uani 1 1 d . . . . .
H30 H 0.7526 0.4303 0.6649 0.036 Uiso 1 1 calc R U . . .
C17 C 0.44935(15) 1.02023(14) 0.67589(11) 0.0336(3) Uani 1 1 d . . . . .
H17 H 0.4048 1.0808 0.7028 0.040 Uiso 1 1 calc R U . . .
C13 C 0.88328(14) 0.97065(13) 0.63438(11) 0.0304(3) Uani 1 1 d . . . . .
H13 H 0.8551 0.9687 0.5643 0.037 Uiso 1 1 calc R U . . .
C18 C 0.38671(14) 0.93178(14) 0.60145(12) 0.0347(4) Uani 1 1 d . . . . .
H18 H 0.2983 0.9305 0.5777 0.042 Uiso 1 1 calc R U . . .
C32 C 0.90616(14) 0.27270(13) 0.51334(12) 0.0332(3) Uani 1 1 d . . . . .
H32 H 0.9492 0.2048 0.5124 0.040 Uiso 1 1 calc R U . . .
C31 C 0.85032(15) 0.30726(13) 0.60203(11) 0.0334(3) Uani 1 1 d . . . . .
H31 H 0.8526 0.2615 0.6611 0.040 Uiso 1 1 calc R U . . .
C38 C 0.82916(15) 0.64556(14) 0.15773(11) 0.0348(4) Uani 1 1 d . . . . .
H38 H 0.8288 0.6923 0.0990 0.042 Uiso 1 1 calc R U . . .
C6 C 0.43216(15) 0.80816(13) 0.99286(11) 0.0321(3) Uani 1 1 d . . . . .
C23 C 0.53509(15) 0.58888(13) 0.72675(11) 0.0339(3) Uani 1 1 d . . . . .
H23 H 0.4610 0.5790 0.6794 0.041 Uiso 1 1 calc R U . . .
C36 C 0.88226(15) 0.47124(14) 0.23916(11) 0.0337(3) Uani 1 1 d . . . . .
H36 H 0.9163 0.3979 0.2347 0.040 Uiso 1 1 calc R U . . .
C11 C 1.06047(15) 1.00036(14) 0.76207(12) 0.0372(4) Uani 1 1 d . . . . .
H11 H 1.1526 1.0200 0.7809 0.045 Uiso 1 1 calc R U . . .
C33 C 0.89931(14) 0.33638(12) 0.42707(11) 0.0300(3) Uani 1 1 d . . . . .
H33 H 0.9351 0.3095 0.3663 0.036 Uiso 1 1 calc R U . . .
C26 C 0.75170(17) 0.61654(14) 0.86438(11) 0.0365(4) Uani 1 1 d . . . . .
H26 H 0.8258 0.6251 0.9115 0.044 Uiso 1 1 calc R U . . .
C12 C 1.01760(15) 0.99778(14) 0.66091(12) 0.0367(4) Uani 1 1 d . . . . .
H12 H 1.0802 1.0146 0.6095 0.044 Uiso 1 1 calc R U . . .
C25 C 0.62511(18) 0.57621(14) 0.89641(11) 0.0414(4) Uani 1 1 d . . . . .
H25 H 0.6122 0.5574 0.9657 0.050 Uiso 1 1 calc R U . . .
C37 C 0.87930(16) 0.53800(15) 0.15389(12) 0.0389(4) Uani 1 1 d . . . . .
H37 H 0.9117 0.5106 0.0918 0.047 Uiso 1 1 calc R U . . .
C1 C 0.39122(18) 0.74808(14) 1.08034(12) 0.0419(4) Uani 1 1 d . . . . .
H1 H 0.4546 0.7292 1.1281 0.050 Uiso 1 1 calc R U . . .
C5 C 0.33859(16) 0.83192(15) 0.92200(13) 0.0424(4) Uani 1 1 d . . . . .
H5 H 0.3660 0.8701 0.8609 0.051 Uiso 1 1 calc R U . . .
C24 C 0.51734(17) 0.56315(15) 0.82826(12) 0.0424(4) Uani 1 1 d . . . . .
H24 H 0.4303 0.5363 0.8510 0.051 Uiso 1 1 calc R U . . .
C2 C 0.2569(2) 0.71605(16) 1.09706(14) 0.0528(5) Uani 1 1 d . . . . .
H2 H 0.2283 0.6748 1.1566 0.063 Uiso 1 1 calc R U . . .
C3 C 0.16484(19) 0.74338(16) 1.02851(16) 0.0541(5) Uani 1 1 d . . . . .
H3 H 0.0732 0.7233 1.0417 0.065 Uiso 1 1 calc R U . . .
C4 C 0.20523(18) 0.79980(16) 0.94078(16) 0.0530(5) Uani 1 1 d . . . . .
H4 H 0.1412 0.8169 0.8927 0.064 Uiso 1 1 calc R U . . .

loop_
_atom_site_aniso_label
_atom_site_aniso_U_11
_atom_site_aniso_U_22
_atom_site_aniso_U_33
_atom_site_aniso_U_23
_atom_site_aniso_U_13
_atom_site_aniso_U_12
O1 0.0291(5) 0.0335(5) 0.0216(5) 0.0033(4) 0.0026(4) 0.0062(4)
N3 0.0271(6) 0.0243(6) 0.0187(6) 0.0004(4) 0.0012(5) 0.0075(5)
N4 0.0308(6) 0.0272(6) 0.0216(6) 0.0005(5) 0.0004(5) 0.0098(5)
N1 0.0435(8) 0.0414(8) 0.0249(6) 0.0024(5) 0.0024(6) 0.0067(6)
N2 0.0387(7) 0.0436(8) 0.0246(7) 0.0017(5) -0.0017(5) 0.0052(6)
C40 0.0212(7) 0.0263(7) 0.0232(7) -0.0012(5) -0.0003(5) 0.0014(5)
C29 0.0233(7) 0.0236(7) 0.0236(7) -0.0010(5) -0.0013(5) 0.0032(5)
C14 0.0272(7) 0.0205(7) 0.0240(7) -0.0004(5) 0.0013(6) 0.0068(5)
C9 0.0278(7) 0.0233(7) 0.0259(7) -0.0020(5) 0.0003(6) 0.0052(6)
C35 0.0225(7) 0.0264(7) 0.0264(7) -0.0010(6) 0.0034(6) 0.0027(6)
C00B 0.0232(7) 0.0246(7) 0.0209(7) -0.0002(5) 0.0000(5) 0.0047(5)
C20 0.0264(7) 0.0251(7) 0.0206(7) 0.0046(5) 0.0022(5) 0.0069(6)
C21 0.0244(7) 0.0249(7) 0.0199(7) 0.0005(5) -0.0020(5) 0.0050(5)
C34 0.0215(7) 0.0232(7) 0.0275(7) -0.0009(5) 0.0005(5) 0.0024(5)
C22 0.0307(7) 0.0197(7) 0.0191(7) 0.0006(5) 0.0034(5) 0.0060(5)
C15 0.0264(7) 0.0256(7) 0.0192(7) 0.0044(5) 0.0029(5) 0.0072(6)
C28 0.0215(7) 0.0236(7) 0.0213(7) -0.0015(5) 0.0006(5) 0.0041(5)
C8 0.0293(8) 0.0257(7) 0.0240(7) -0.0023(6) -0.0018(6) 0.0051(6)
C39 0.0324(8) 0.0297(7) 0.0262(7) 0.0024(6) 0.0032(6) 0.0077(6)
C16 0.0358(8) 0.0275(7) 0.0246(7) -0.0002(6) 0.0011(6) 0.0109(6)
C7 0.0423(9) 0.0256(7) 0.0211(7) 0.0014(6) 0.0053(6) 0.0089(6)
C10 0.0317(8) 0.0362(8) 0.0290(8) -0.0011(6) -0.0050(6) 0.0052(6)
C19 0.0301(8) 0.0319(8) 0.0313(8) 0.0000(6) -0.0038(6) 0.0065(6)
C27 0.0312(8) 0.0295(7) 0.0243(7) 0.0010(6) 0.0020(6) 0.0088(6)
C30 0.0376(8) 0.0269(7) 0.0253(7) 0.0011(6) 0.0008(6) 0.0072(6)
C17 0.0374(9) 0.0339(8) 0.0356(8) 0.0047(6) 0.0074(7) 0.0194(7)
C13 0.0322(8) 0.0337(8) 0.0258(7) 0.0027(6) 0.0017(6) 0.0078(6)
C18 0.0258(8) 0.0400(9) 0.0409(9) 0.0052(7) -0.0007(7) 0.0129(7)
C32 0.0322(8) 0.0247(7) 0.0439(9) 0.0002(6) -0.0013(7) 0.0100(6)
C31 0.0420(9) 0.0268(8) 0.0322(8) 0.0042(6) -0.0028(7) 0.0092(6)
C38 0.0404(9) 0.0399(9) 0.0245(8) 0.0042(6) 0.0058(6) 0.0082(7)
C6 0.0408(9) 0.0245(7) 0.0317(8) -0.0006(6) 0.0109(6) 0.0077(6)
C23 0.0335(8) 0.0327(8) 0.0330(8) 0.0017(6) 0.0035(6) 0.0013(6)
C36 0.0371(9) 0.0342(8) 0.0321(8) -0.0016(6) 0.0079(6) 0.0128(7)
C11 0.0245(8) 0.0410(9) 0.0436(9) 0.0023(7) -0.0022(7) 0.0022(7)
C33 0.0280(8) 0.0271(7) 0.0352(8) -0.0014(6) 0.0047(6) 0.0065(6)
C26 0.0531(10) 0.0350(8) 0.0231(7) 0.0018(6) -0.0027(7) 0.0145(7)
C12 0.0310(8) 0.0424(9) 0.0373(9) 0.0065(7) 0.0089(7) 0.0067(7)
C25 0.0679(12) 0.0341(8) 0.0227(8) 0.0067(6) 0.0129(8) 0.0089(8)
C37 0.0445(9) 0.0469(9) 0.0275(8) -0.0018(7) 0.0124(7) 0.0135(7)
C1 0.0581(11) 0.0350(9) 0.0309(8) 0.0001(7) 0.0132(8) 0.0048(8)
C5 0.0411(9) 0.0381(9) 0.0508(10) 0.0139(8) 0.0107(8) 0.0105(7)
C24 0.0470(10) 0.0390(9) 0.0385(9) 0.0058(7) 0.0183(8) -0.0007(7)
C2 0.0687(13) 0.0392(10) 0.0458(10) -0.0009(8) 0.0300(10) -0.0030(9)
C3 0.0469(11) 0.0376(10) 0.0765(14) -0.0030(9) 0.0285(10) 0.0033(8)
C4 0.0411(10) 0.0437(10) 0.0768(13) 0.0097(9) 0.0110(9) 0.0122(8)

loop_
_atom_type_symbol
_atom_type_description
_atom_type_scat_dispersion_real
_atom_type_scat_dispersion_imag
_atom_type_scat_source
C C 0.0033 0.0016 'International Tables Vol C Tables 4.2.6.8 and 6.1.1.4'
H H 0.0000 0.0000 'International Tables Vol C Tables 4.2.6.8 and 6.1.1.4'
N N 0.0061 0.0033 'International Tables Vol C Tables 4.2.6.8 and 6.1.1.4'
O O 0.0106 0.0060 'International Tables Vol C Tables 4.2.6.8 and 6.1.1.4'

loop_
_geom_angle_atom_site_label_1
_geom_angle_atom_site_label_2
_geom_angle_atom_site_label_3
_geom_angle
_geom_angle_site_symmetry_1
_geom_angle_site_symmetry_3
_geom_angle_publ_flag
C8 O1 C7 103.04(10) . . ?
C21 N3 C22 124.89(11) . . ?
C21 N3 C28 106.58(10) . . ?
C28 N3 C22 128.52(11) . . ?
C21 N4 C00B 104.91(11) . . ?
C7 N1 N2 106.21(11) . . ?
C8 N2 N1 106.44(12) . . ?
C35 C40 C00B 117.67(12) . . ?
C39 C40 C35 120.46(12) . . ?
C39 C40 C00B 121.87(12) . . ?
C34 C29 C28 115.85(12) . . ?
C30 C29 C34 119.30(12) . . ?
C30 C29 C28 124.84(12) . . ?
C9 C14 C15 124.26(12) . . ?
C13 C14 C9 117.61(12) . . ?
C13 C14 C15 117.89(12) . . ?
C14 C9 C8 125.06(12) . . ?
C10 C9 C14 119.59(13) . . ?
C10 C9 C8 115.25(12) . . ?
C40 C35 C34 120.18(12) . . ?
C36 C35 C40 116.96(12) . . ?
C36 C35 C34 122.86(12) . . ?
N4 C00B C40 126.59(12) . . ?
C28 C00B N4 111.46(11) . . ?
C28 C00B C40 121.95(12) . . ?
C15 C20 C21 123.08(12) . . ?
C19 C20 C21 117.52(12) . . ?
C19 C20 C15 119.32(12) . . ?
N3 C21 C20 123.92(11) . . ?
N4 C21 N3 112.22(11) . . ?
N4 C21 C20 123.80(11) . . ?
C29 C34 C35 121.34(12) . . ?
C33 C34 C29 117.32(12) . . ?
C33 C34 C35 121.33(12) . . ?
C27 C22 N3 119.34(12) . . ?
C27 C22 C23 121.15(13) . . ?
C23 C22 N3 119.51(12) . . ?
C20 C15 C14 122.73(11) . . ?
C16 C15 C14 118.60(12) . . ?
C16 C15 C20 118.35(12) . . ?
N3 C28 C29 132.23(12) . . ?
C00B C28 N3 104.83(11) . . ?
C00B C28 C29 122.95(12) . . ?
O1 C8 C9 122.13(11) . . ?
N2 C8 O1 111.92(12) . . ?
N2 C8 C9 125.88(13) . . ?
C40 C39 H39 119.6 . . ?
C38 C39 C40 120.83(13) . . ?
C38 C39 H39 119.6 . . ?
C15 C16 H16 119.1 . . ?
C17 C16 C15 121.87(13) . . ?
C17 C16 H16 119.1 . . ?
O1 C7 C6 118.72(12) . . ?
N1 C7 O1 112.38(13) . . ?
N1 C7 C6 128.89(13) . . ?
C9 C10 H10 119.3 . . ?
C11 C10 C9 121.32(13) . . ?
C11 C10 H10 119.3 . . ?
C20 C19 H19 119.5 . . ?
C18 C19 C20 121.07(13) . . ?
C18 C19 H19 119.5 . . ?
C22 C27 H27 120.4 . . ?
C22 C27 C26 119.27(14) . . ?
C26 C27 H27 120.4 . . ?
C29 C30 H30 119.4 . . ?
C31 C30 C29 121.16(13) . . ?
C31 C30 H30 119.4 . . ?
C16 C17 H17 120.3 . . ?
C16 C17 C18 119.49(13) . . ?
C18 C17 H17 120.3 . . ?
C14 C13 H13 119.0 . . ?
C12 C13 C14 122.08(13) . . ?
C12 C13 H13 119.0 . . ?
C19 C18 C17 119.88(13) . . ?
C19 C18 H18 120.1 . . ?
C17 C18 H18 120.1 . . ?
C31 C32 H32 120.0 . . ?
C33 C32 H32 120.0 . . ?
C33 C32 C31 120.09(13) . . ?
C30 C31 C32 119.89(13) . . ?
C30 C31 H31 120.1 . . ?
C32 C31 H31 120.1 . . ?
C39 C38 H38 120.3 . . ?
C39 C38 C37 119.40(14) . . ?
C37 C38 H38 120.3 . . ?
C1 C6 C7 119.39(14) . . ?
C5 C6 C7 120.69(13) . . ?
C5 C6 C1 119.91(15) . . ?
C22 C23 H23 120.6 . . ?
C22 C23 C24 118.88(14) . . ?
C24 C23 H23 120.6 . . ?
C35 C36 H36 119.1 . . ?
C37 C36 C35 121.77(14) . . ?
C37 C36 H36 119.1 . . ?
C10 C11 H11 120.2 . . ?
C12 C11 C10 119.53(14) . . ?
C12 C11 H11 120.2 . . ?
C34 C33 H33 118.9 . . ?
C32 C33 C34 122.13(13) . . ?
C32 C33 H33 118.9 . . ?
C27 C26 H26 120.0 . . ?
C25 C26 C27 120.08(14) . . ?
C25 C26 H26 120.0 . . ?
C13 C12 H12 120.1 . . ?
C11 C12 C13 119.84(14) . . ?
C11 C12 H12 120.1 . . ?
C26 C25 H25 119.9 . . ?
C24 C25 C26 120.19(14) . . ?
C24 C25 H25 119.9 . . ?
C38 C37 H37 119.7 . . ?
C36 C37 C38 120.55(13) . . ?
C36 C37 H37 119.7 . . ?
C6 C1 H1 120.4 . . ?
C2 C1 C6 119.26(17) . . ?
C2 C1 H1 120.4 . . ?
C6 C5 H5 120.2 . . ?
C4 C5 C6 119.69(16) . . ?
C4 C5 H5 120.2 . . ?
C23 C24 H24 119.8 . . ?
C25 C24 C23 120.41(15) . . ?
C25 C24 H24 119.8 . . ?
C1 C2 H2 119.7 . . ?
C3 C2 C1 120.68(16) . . ?
C3 C2 H2 119.7 . . ?
C2 C3 H3 120.0 . . ?
C4 C3 C2 119.97(17) . . ?
C4 C3 H3 120.0 . . ?
C5 C4 H4 119.8 . . ?
C3 C4 C5 120.42(18) . . ?
C3 C4 H4 119.8 . . ?

loop_
_geom_bond_atom_site_label_1
_geom_bond_atom_site_label_2
_geom_bond_distance
_geom_bond_site_symmetry_2
_geom_bond_publ_flag
O1 C8 1.3598(17) . ?
O1 C7 1.3625(16) . ?
N3 C21 1.3817(17) . ?
N3 C22 1.4374(16) . ?
N3 C28 1.3924(16) . ?
N4 C00B 1.3815(16) . ?
N4 C21 1.3161(17) . ?
N1 N2 1.4029(18) . ?
N1 C7 1.2913(19) . ?
N2 C8 1.2989(18) . ?
C40 C35 1.4166(19) . ?
C40 C00B 1.4319(18) . ?
C40 C39 1.4032(19) . ?
C29 C34 1.4250(19) . ?
C29 C28 1.4459(18) . ?
C29 C30 1.4059(19) . ?
C14 C9 1.4076(19) . ?
C14 C15 1.4953(19) . ?
C14 C13 1.3962(19) . ?
C9 C8 1.4673(19) . ?
C9 C10 1.397(2) . ?
C35 C34 1.4677(19) . ?
C35 C36 1.4059(19) . ?
C00B C28 1.3772(18) . ?
C20 C21 1.4822(18) . ?
C20 C15 1.4011(19) . ?
C20 C19 1.3958(19) . ?
C34 C33 1.4091(19) . ?
C22 C27 1.3802(19) . ?
C22 C23 1.382(2) . ?
C15 C16 1.3930(18) . ?
C39 H39 0.9500 . ?
C39 C38 1.370(2) . ?
C16 H16 0.9500 . ?
C16 C17 1.377(2) . ?
C7 C6 1.463(2) . ?
C10 H10 0.9500 . ?
C10 C11 1.379(2) . ?
C19 H19 0.9500 . ?
C19 C18 1.377(2) . ?
C27 H27 0.9500 . ?
C27 C26 1.384(2) . ?
C30 H30 0.9500 . ?
C30 C31 1.375(2) . ?
C17 H17 0.9500 . ?
C17 C18 1.382(2) . ?
C13 H13 0.9500 . ?
C13 C12 1.382(2) . ?
C18 H18 0.9500 . ?
C32 H32 0.9500 . ?
C32 C31 1.388(2) . ?
C32 C33 1.371(2) . ?
C31 H31 0.9500 . ?
C38 H38 0.9500 . ?
C38 C37 1.394(2) . ?
C6 C1 1.391(2) . ?
C6 C5 1.388(2) . ?
C23 H23 0.9500 . ?
C23 C24 1.386(2) . ?
C36 H36 0.9500 . ?
C36 C37 1.375(2) . ?
C11 H11 0.9500 . ?
C11 C12 1.378(2) . ?
C33 H33 0.9500 . ?
C26 H26 0.9500 . ?
C26 C25 1.379(2) . ?
C12 H12 0.9500 . ?
C25 H25 0.9500 . ?
C25 C24 1.378(2) . ?
C37 H37 0.9500 . ?
C1 H1 0.9500 . ?
C1 C2 1.386(3) . ?
C5 H5 0.9500 . ?
C5 C4 1.383(2) . ?
C24 H24 0.9500 . ?
C2 H2 0.9500 . ?
C2 C3 1.373(3) . ?
C3 H3 0.9500 . ?
C3 C4 1.374(3) . ?
C4 H4 0.9500 . ?

loop_
_geom_torsion_atom_site_label_1
_geom_torsion_atom_site_label_2
_geom_torsion_atom_site_label_3
_geom_torsion_atom_site_label_4
_geom_torsion
_geom_torsion_site_symmetry_1
_geom_torsion_site_symmetry_2
_geom_torsion_site_symmetry_3
_geom_torsion_site_symmetry_4
_geom_torsion_publ_flag
O1 C7 C6 C1 164.99(13) . . . . ?
O1 C7 C6 C5 -15.4(2) . . . . ?
N3 C22 C27 C26 -178.55(12) . . . . ?
N3 C22 C23 C24 179.61(13) . . . . ?
N4 C00B C28 N3 -0.52(15) . . . . ?
N4 C00B C28 C29 179.49(11) . . . . ?
N1 N2 C8 O1 -0.31(16) . . . . ?
N1 N2 C8 C9 -177.36(12) . . . . ?
N1 C7 C6 C1 -16.7(2) . . . . ?
N1 C7 C6 C5 162.95(15) . . . . ?
N2 N1 C7 O1 -0.70(16) . . . . ?
N2 N1 C7 C6 -179.14(13) . . . . ?
C40 C35 C34 C29 2.27(19) . . . . ?
C40 C35 C34 C33 -176.72(12) . . . . ?
C40 C35 C36 C37 1.6(2) . . . . ?
C40 C00B C28 N3 179.48(12) . . . . ?
C40 C00B C28 C29 -0.5(2) . . . . ?
C40 C39 C38 C37 1.4(2) . . . . ?
C29 C34 C33 C32 0.1(2) . . . . ?
C29 C30 C31 C32 -0.9(2) . . . . ?
C14 C9 C8 O1 -3.2(2) . . . . ?
C14 C9 C8 N2 173.58(13) . . . . ?
C14 C9 C10 C11 -1.4(2) . . . . ?
C14 C15 C16 C17 174.39(13) . . . . ?
C14 C13 C12 C11 0.4(2) . . . . ?
C9 C14 C15 C20 -127.66(14) . . . . ?
C9 C14 C15 C16 58.92(18) . . . . ?
C9 C14 C13 C12 -2.0(2) . . . . ?
C9 C10 C11 C12 -0.3(2) . . . . ?
C35 C40 C00B N4 179.84(12) . . . . ?
C35 C40 C00B C28 -0.17(19) . . . . ?
C35 C40 C39 C38 -0.1(2) . . . . ?
C35 C34 C33 C32 179.11(13) . . . . ?
C35 C36 C37 C38 -0.4(2) . . . . ?
C00B N4 C21 N3 -0.01(15) . . . . ?
C00B N4 C21 C20 -177.40(12) . . . . ?
C00B C40 C35 C34 -0.69(18) . . . . ?
C00B C40 C35 C36 179.05(12) . . . . ?
C00B C40 C39 C38 179.45(13) . . . . ?
C20 C15 C16 C17 0.7(2) . . . . ?
C20 C19 C18 C17 0.3(2) . . . . ?
C21 N3 C22 C27 -109.65(15) . . . . ?
C21 N3 C22 C23 70.35(17) . . . . ?
C21 N3 C28 C29 -179.52(13) . . . . ?
C21 N3 C28 C00B 0.49(14) . . . . ?
C21 N4 C00B C40 -179.67(13) . . . . ?
C21 N4 C00B C28 0.34(15) . . . . ?
C21 C20 C15 C14 1.77(19) . . . . ?
C21 C20 C15 C16 175.21(12) . . . . ?
C21 C20 C19 C18 -175.86(13) . . . . ?
C34 C29 C28 N3 -178.02(13) . . . . ?
C34 C29 C28 C00B 1.96(19) . . . . ?
C34 C29 C30 C31 3.3(2) . . . . ?
C34 C35 C36 C37 -178.64(14) . . . . ?
C22 N3 C21 N4 179.72(11) . . . . ?
C22 N3 C21 C20 -2.9(2) . . . . ?
C22 N3 C28 C29 0.4(2) . . . . ?
C22 N3 C28 C00B -179.55(12) . . . . ?
C22 C27 C26 C25 -1.4(2) . . . . ?
C22 C23 C24 C25 -0.7(2) . . . . ?
C15 C14 C9 C8 12.1(2) . . . . ?
C15 C14 C9 C10 -171.77(12) . . . . ?
C15 C14 C13 C12 172.60(13) . . . . ?
C15 C20 C21 N3 71.21(18) . . . . ?
C15 C20 C21 N4 -111.70(15) . . . . ?
C15 C20 C19 C18 0.9(2) . . . . ?
C15 C16 C17 C18 0.5(2) . . . . ?
C28 N3 C21 N4 -0.31(15) . . . . ?
C28 N3 C21 C20 177.07(12) . . . . ?
C28 N3 C22 C27 70.39(17) . . . . ?
C28 N3 C22 C23 -109.61(16) . . . . ?
C28 C29 C34 C35 -2.79(18) . . . . ?
C28 C29 C34 C33 176.23(12) . . . . ?
C28 C29 C30 C31 -175.71(13) . . . . ?
C8 O1 C7 N1 0.52(15) . . . . ?
C8 O1 C7 C6 179.13(12) . . . . ?
C8 C9 C10 C11 175.12(13) . . . . ?
C39 C40 C35 C34 178.90(12) . . . . ?
C39 C40 C35 C36 -1.36(19) . . . . ?
C39 C40 C00B N4 0.3(2) . . . . ?
C39 C40 C00B C28 -179.75(13) . . . . ?
C39 C38 C37 C36 -1.1(2) . . . . ?
C16 C17 C18 C19 -1.0(2) . . . . ?
C7 O1 C8 N2 -0.10(15) . . . . ?
C7 O1 C8 C9 177.08(12) . . . . ?
C7 N1 N2 C8 0.61(16) . . . . ?
C7 C6 C1 C2 177.63(14) . . . . ?
C7 C6 C5 C4 -177.17(14) . . . . ?
C10 C9 C8 O1 -179.45(12) . . . . ?
C10 C9 C8 N2 -2.7(2) . . . . ?
C10 C11 C12 C13 0.8(2) . . . . ?
C19 C20 C21 N3 -112.14(15) . . . . ?
C19 C20 C21 N4 64.95(18) . . . . ?
C19 C20 C15 C14 -174.83(12) . . . . ?
C19 C20 C15 C16 -1.39(19) . . . . ?
C27 C22 C23 C24 -0.4(2) . . . . ?
C27 C26 C25 C24 0.3(2) . . . . ?
C30 C29 C34 C35 178.11(12) . . . . ?
C30 C29 C34 C33 -2.87(19) . . . . ?
C30 C29 C28 N3 1.0(2) . . . . ?
C30 C29 C28 C00B -178.99(13) . . . . ?
C13 C14 C9 C8 -173.67(12) . . . . ?
C13 C14 C9 C10 2.45(19) . . . . ?
C13 C14 C15 C20 58.14(17) . . . . ?
C13 C14 C15 C16 -115.28(14) . . . . ?
C31 C32 C33 C34 2.4(2) . . . . ?
C6 C1 C2 C3 -0.2(2) . . . . ?
C6 C5 C4 C3 -0.7(3) . . . . ?
C23 C22 C27 C26 1.4(2) . . . . ?
C36 C35 C34 C29 -177.46(13) . . . . ?
C36 C35 C34 C33 3.6(2) . . . . ?
C33 C32 C31 C30 -2.0(2) . . . . ?
C26 C25 C24 C23 0.8(2) . . . . ?
C1 C6 C5 C4 2.4(2) . . . . ?
C1 C2 C3 C4 1.9(3) . . . . ?
C5 C6 C1 C2 -2.0(2) . . . . ?
C2 C3 C4 C5 -1.5(3) . . . . ?
